data_1548329
loop_
_publ_author_name
'Zhichang Liu'
'Marco Frasconi'
'Juying Lei'
'Zachary J. Brown'
'Zhixue Zhu'
'Dennis Cao'
'Julien Iehl'
'Guoliang Liu'
'Albert C. Fahrenbach'
'Youssry Y. Botros'
'Omar K. Farha'
'Joseph T. Hupp'
'Chad A. Mirkin'
'J. Fraser Stoddart'

_publ_section_title
;
 Selective isolation of gold facilitated by second-sphere coordination
 with alpha-cyclodextrin
;
_journal_name_full 'Nature Communications'
_journal_page_first 1855
_journal_paper_doi 10.1038/ncomms2891
_journal_volume 4
_journal_year 2013
_chemical_absolute_configuration ad
_chemical_formula_moiety '2(C36 H60 O30), Au Br4, K O6, 2(O)'
_chemical_formula_sum 'C72 H120 Au Br4 K O68'
_chemical_formula_weight 2629.39
_space_group_IT_number 18
_symmetry_cell_setting orthorhombic
_symmetry_space_group_name_Hall 'P 2 2ab'
_symmetry_space_group_name_H-M 'P 21 21 2'
_atom_sites_solution_hydrogens geom
_atom_sites_solution_primary direct
_atom_sites_solution_secondary difmap
_cell_angle_alpha 90.00
_cell_angle_beta 90.00
_cell_angle_gamma 90.00
_cell_formula_units_Z 2
_cell_length_a 23.7764(5)
_cell_length_b 14.2049(6)
_cell_length_c 16.3214(4)
_cell_measurement_reflns_used 9529
_cell_measurement_temperature 100(2)
_cell_measurement_theta_max 65.04
_cell_measurement_theta_min 4.13
_cell_volume 5512.4(3)
_computing_cell_refinement 'Bruker SAINT'
_computing_data_collection 'Bruker APEX2'
_computing_data_reduction 'Bruker SAINT'
_computing_molecular_graphics 'Bruker SHELXTL'
_computing_publication_material 'Bruker SHELXTL'
_computing_structure_refinement 'SHELXL-97 (Sheldrick, 2008)'
_computing_structure_solution 'SHELXS-97 (Sheldrick, 2008)'
_diffrn_ambient_temperature 100(2)
_diffrn_measured_fraction_theta_full 0.989
_diffrn_measured_fraction_theta_max 0.989
_diffrn_measurement_device_type 'Bruker APEX-II CCD'
_diffrn_measurement_method '\f and \w scans'
_diffrn_radiation_monochromator 'Quazar optics'
_diffrn_radiation_source microsource
_diffrn_radiation_type CuK\a
_diffrn_radiation_wavelength 1.54178
_diffrn_reflns_av_R_equivalents 0.0000
_diffrn_reflns_av_sigmaI/netI 0.0605
_diffrn_reflns_limit_h_max 27
_diffrn_reflns_limit_h_min -27
_diffrn_reflns_limit_k_max 16
_diffrn_reflns_limit_k_min 0
_diffrn_reflns_limit_l_max 18
_diffrn_reflns_limit_l_min 0
_diffrn_reflns_number 9254
_diffrn_reflns_theta_full 65.02
_diffrn_reflns_theta_max 65.02
_diffrn_reflns_theta_min 4.13
_diffrn_standards_number 0
_exptl_absorpt_coefficient_mu 5.469
_exptl_absorpt_correction_T_max 0.7526
_exptl_absorpt_correction_T_min 0.5671
_exptl_absorpt_correction_type multi-scan
_exptl_absorpt_process_details 'Sadabs, Bruker'
_exptl_crystal_colour orange
_exptl_crystal_density_diffrn 1.584
_exptl_crystal_density_method 'not measured'
_exptl_crystal_description needle
_exptl_crystal_F_000 2668
_exptl_crystal_size_max 0.25
_exptl_crystal_size_mid 0.10
_exptl_crystal_size_min 0.03
_platon_squeeze_details
;
 Diffuse, disordered solvent molecules could not be adequately modeled.  The
 bypass procedure in Platon (Spek, 1990) was used to remove the electronic
 contribution from these solvents. The total potential solvent accessible void
 volume was 614.2 Ang^3^ and the electron count / cell = 201. As the exact
 solvent content is not known, the reported formula reflects only the atoms
 used in the refinement.

;
_refine_diff_density_max 2.360
_refine_diff_density_min -2.317
_refine_diff_density_rms 0.251
_refine_ls_abs_structure_details 'Flack H D (1983), Acta Cryst. A39, 876-881'
_refine_ls_abs_structure_Flack 0.049(18)
_refine_ls_extinction_method none
_refine_ls_goodness_of_fit_ref 1.129
_refine_ls_hydrogen_treatment constr
_refine_ls_matrix_type full
_refine_ls_number_parameters 680
_refine_ls_number_reflns 9254
_refine_ls_number_restraints 642
_refine_ls_restrained_S_all 1.104
_refine_ls_R_factor_all 0.1097
_refine_ls_R_factor_gt 0.1072
_refine_ls_shift/su_max 0.010
_refine_ls_shift/su_mean 0.000
_refine_ls_structure_factor_coef Fsqd
_refine_ls_weighting_details 'calc w=1/[\s^2^(Fo^2^)+(0.1192P)^2^+117.4924P] where P=(Fo^2^+2Fc^2^)/3'
_refine_ls_weighting_scheme calc
_refine_ls_wR_factor_gt 0.2817
_refine_ls_wR_factor_ref 0.2835
_reflns_number_gt 8825
_reflns_number_total 9254
_reflns_threshold_expression >2sigma(I)
_cod_data_source_file ncomms2891-s2.cif
_cod_data_source_block n1419
_cod_depositor_comments
;
The following automatic conversions were performed:

'_symmetry_cell_setting' value 'Orthorhombic' changed to
'orthorhombic' according to the built-in table from CIF Core
dictionary named 'cif_core.dic' version 2.4.1 from 2010-06-29.

Automatic conversion script
Id: cif_fix_values 5376 2017-05-30 11:51:03Z andrius 
;
_cod_original_sg_symbol_H-M P2(1)2(1)2
_cod_database_code 1548329

loop_
_symmetry_equiv_pos_as_xyz
'x, y, z'
'-x, -y, z'
'-x+1/2, y+1/2, -z'
'x+1/2, -y+1/2, -z'

loop_
_atom_site_label
_atom_site_type_symbol
_atom_site_fract_x
_atom_site_fract_y
_atom_site_fract_z
_atom_site_U_iso_or_equiv
_atom_site_adp_type
_atom_site_occupancy
_atom_site_symmetry_multiplicity
_atom_site_calc_flag
_atom_site_refinement_flags
_atom_site_disorder_assembly
_atom_site_disorder_group
O16 O 0.5383(4) 0.2118(7) 0.2245(9) 0.047(3) Uani 1 1 d U . .
O17 O 0.6708(4) 0.4101(7) 0.2335(6) 0.026(2) Uani 1 1 d U . .
O18 O 0.6333(4) 0.6992(7) 0.2352(7) 0.032(2) Uani 1 1 d U . .
O19 O 0.6222(5) 0.1859(7) 0.1490(8) 0.041(2) Uani 1 1 d U . .
O20 O 0.7244(4) 0.5144(7) 0.1541(6) 0.0274(19) Uani 1 1 d U . .
O21 O 0.6031(6) 0.8026(12) 0.1403(13) 0.085(4) Uani 1 1 d U . .
O22 O 0.5902(5) 0.1423(10) 0.3660(10) 0.060(4) Uani 1 1 d U . .
H22 H 0.5946 0.1797 0.4054 0.090 Uiso 1 1 calc R . .
O23 O 0.6676(4) 0.2943(8) 0.3782(6) 0.032(2) Uani 1 1 d U . .
H23 H 0.6460 0.3109 0.4163 0.049 Uiso 1 1 calc R . .
O24 O 0.7354(6) 0.4556(9) 0.3716(6) 0.044(3) Uani 1 1 d U . .
H24 H 0.7692 0.4398 0.3781 0.067 Uiso 1 1 calc R . .
O25 O 0.6904(6) 0.6432(9) 0.3780(7) 0.049(3) Uani 1 1 d U . .
H25 H 0.6902 0.6099 0.4206 0.073 Uiso 1 1 calc R . .
O26 O 0.6419(7) 0.8504(17) 0.3398(18) 0.142(9) Uani 1 1 d U . .
H26 H 0.6762 0.8599 0.3304 0.213 Uiso 1 1 calc R . .
O27 O 0.5273(8) 0.8695(17) 0.3744(14) 0.102(5) Uani 1 1 d U . .
H27 H 0.5235 0.9283 0.3716 0.152 Uiso 1 1 calc R . .
O28 O 0.7243(5) 0.2401(8) 0.0788(6) 0.039(2) Uani 1 1 d U . .
H28 H 0.7524 0.2754 0.0730 0.058 Uiso 1 1 calc R . .
O29 O 0.7433(5) 0.6857(10) 0.0775(7) 0.048(3) Uani 1 1 d U . .
H29 H 0.7539 0.6993 0.0298 0.072 Uiso 1 1 calc R . .
O30 O 0.5131(7) 0.854(2) 0.0129(15) 0.162(13) Uani 1 1 d U . .
H30 H 0.5345 0.8953 0.0322 0.243 Uiso 1 1 calc R . .
C19 C 0.5883(7) 0.1602(11) 0.2176(13) 0.043(3) Uani 1 1 d U . .
H19 H 0.5787 0.0918 0.2131 0.052 Uiso 1 1 calc R . .
C20 C 0.6214(6) 0.1758(11) 0.2961(10) 0.034(3) Uani 1 1 d U . .
H20 H 0.6573 0.1396 0.2924 0.041 Uiso 1 1 calc R . .
C21 C 0.6352(6) 0.2783(11) 0.3047(9) 0.029(3) Uani 1 1 d U . .
H21 H 0.5995 0.3154 0.3077 0.035 Uiso 1 1 calc R . .
C22 C 0.6683(5) 0.3094(10) 0.2306(8) 0.021(2) Uani 1 1 d U . .
H22A H 0.7070 0.2817 0.2314 0.025 Uiso 1 1 calc R . .
C23 C 0.6366(7) 0.2813(10) 0.1506(9) 0.034(3) Uani 1 1 d U . .
H23A H 0.6019 0.3206 0.1448 0.040 Uiso 1 1 calc R . .
C24 C 0.6741(8) 0.2950(12) 0.0757(9) 0.040(3) Uani 1 1 d U . .
H24A H 0.6527 0.2779 0.0259 0.048 Uiso 1 1 calc R . .
H24B H 0.6844 0.3624 0.0714 0.048 Uiso 1 1 calc R . .
C25 C 0.7243(6) 0.4551(11) 0.2226(9) 0.030(3) Uani 1 1 d U . .
H25A H 0.7552 0.4075 0.2189 0.036 Uiso 1 1 calc R . .
C26 C 0.7307(6) 0.5160(9) 0.3006(8) 0.029(3) Uani 1 1 d U . .
H26A H 0.7666 0.5521 0.2956 0.035 Uiso 1 1 calc R . .
C27 C 0.6853(6) 0.5833(11) 0.3068(9) 0.030(3) Uani 1 1 d U . .
H27A H 0.6489 0.5481 0.3104 0.036 Uiso 1 1 calc R . .
C28 C 0.6844(6) 0.6435(11) 0.2303(9) 0.029(3) Uani 1 1 d U . .
H28A H 0.7180 0.6858 0.2293 0.035 Uiso 1 1 calc R . .
C29 C 0.6822(6) 0.5812(9) 0.1482(9) 0.026(2) Uani 1 1 d U . .
H29A H 0.6451 0.5484 0.1454 0.032 Uiso 1 1 calc R . .
C30 C 0.6902(6) 0.6351(11) 0.0738(9) 0.033(3) Uani 1 1 d U . .
H30A H 0.6588 0.6804 0.0672 0.039 Uiso 1 1 calc R . .
H30B H 0.6901 0.5923 0.0259 0.039 Uiso 1 1 calc R . .
C31 C 0.6354(8) 0.7935(12) 0.2167(17) 0.065(4) Uani 1 1 d U . .
H31 H 0.6753 0.8125 0.2068 0.078 Uiso 1 1 calc R . .
C32 C 0.6109(10) 0.8560(16) 0.265(3) 0.107(6) Uani 1 1 d U . .
H32 H 0.6133 0.9206 0.2406 0.128 Uiso 1 1 calc R . .
C33 C 0.5469(10) 0.830(2) 0.287(2) 0.104(7) Uani 1 1 d U . .
H33 H 0.5502 0.7609 0.2993 0.124 Uiso 1 1 calc R . .
C34 C 0.5163(8) 0.8289(12) 0.2091(17) 0.071(4) Uani 1 1 d U . .
H34 H 0.5114 0.8952 0.1898 0.085 Uiso 1 1 calc R . .
C35 C 0.5424(8) 0.7664(16) 0.1353(16) 0.068(4) Uani 1 1 d U . .
H35 H 0.5422 0.6990 0.1529 0.081 Uiso 1 1 calc R . .
C36 C 0.5167(11) 0.772(3) 0.0615(17) 0.113(7) Uani 1 1 d U . .
H36A H 0.4775 0.7506 0.0704 0.135 Uiso 1 1 calc R . .
H36B H 0.5348 0.7233 0.0267 0.135 Uiso 1 1 calc R . .
O1 O 0.6867(4) 0.4514(7) 0.6657(7) 0.029(2) Uani 1 1 d U . .
O2 O 0.6149(4) 0.7140(7) 0.6746(6) 0.026(2) Uani 1 1 d U . .
O3 O 0.4326(4) 0.7609(7) 0.6676(6) 0.029(2) Uani 1 1 d U . .
O4 O 0.6947(4) 0.6896(8) 0.7543(7) 0.032(2) Uani 1 1 d U . .
O5 O 0.4912(5) 0.8286(8) 0.7641(7) 0.046(3) Uani 1 1 d U . .
O6 O 0.2961(4) 0.6769(8) 0.7502(7) 0.028(2) Uani 1 1 d U . .
O7 O 0.7254(4) 0.5598(8) 0.5317(6) 0.036(2) Uani 1 1 d U . .
H7 H 0.7456 0.5152 0.5481 0.055 Uiso 1 1 calc R . .
O8 O 0.6848(4) 0.7518(7) 0.5405(6) 0.030(2) Uani 1 1 d U . .
H8 H 0.7116 0.7651 0.5092 0.045 Uiso 1 1 calc R . .
O9 O 0.5789(6) 0.8254(12) 0.5417(10) 0.070(4) Uani 1 1 d U . .
H9 H 0.5980 0.8728 0.5547 0.105 Uiso 1 1 calc R . .
O10 O 0.4660(6) 0.8865(13) 0.5495(12) 0.090(6) Uani 1 1 d U . .
H10 H 0.4581 0.9440 0.5455 0.135 Uiso 1 1 calc R . .
O11 O 0.3596(5) 0.7865(9) 0.5343(7) 0.042(3) Uani 1 1 d U . .
H11 H 0.3858 0.7697 0.5030 0.063 Uiso 1 1 calc R . .
O12 O 0.2674(5) 0.6449(8) 0.5309(6) 0.040(3) Uani 1 1 d U . .
H12 H 0.2339 0.6616 0.5234 0.059 Uiso 1 1 calc R . .
O13 O 0.7716(4) 0.5656(8) 0.8334(6) 0.037(2) Uani 1 1 d U . .
H13 H 0.7889 0.5145 0.8275 0.055 Uiso 1 1 calc R . .
O14 O 0.5842(6) 0.8228(16) 0.8731(12) 0.096(7) Uani 1 1 d U . .
H14 H 0.5900 0.8629 0.8362 0.144 Uiso 1 1 calc R . .
O15 O 0.3402(5) 0.8393(8) 0.8378(7) 0.043(3) Uani 1 1 d U . .
H15 H 0.3058 0.8339 0.8487 0.064 Uiso 1 1 calc R . .
C1 C 0.7108(5) 0.5424(11) 0.6760(8) 0.023(2) Uani 1 1 d U . .
H1 H 0.7527 0.5381 0.6805 0.027 Uiso 1 1 calc R . .
C2 C 0.6938(6) 0.5976(11) 0.5999(8) 0.025(2) Uani 1 1 d U . .
H2 H 0.6527 0.5887 0.5895 0.029 Uiso 1 1 calc R . .
C3 C 0.7058(6) 0.6999(11) 0.6107(10) 0.027(3) Uani 1 1 d U . .
H3 H 0.7472 0.7104 0.6172 0.033 Uiso 1 1 calc R . .
C4 C 0.6743(6) 0.7384(10) 0.6849(9) 0.027(2) Uani 1 1 d U . .
H4 H 0.6796 0.8079 0.6906 0.033 Uiso 1 1 calc R . .
C5 C 0.6859(6) 0.5882(11) 0.7518(9) 0.027(3) Uani 1 1 d U . .
H5 H 0.6446 0.5753 0.7531 0.033 Uiso 1 1 calc R . .
C6 C 0.7129(6) 0.5486(12) 0.8315(8) 0.032(3) Uani 1 1 d U . .
H6A H 0.6950 0.5785 0.8797 0.038 Uiso 1 1 calc R . .
H6B H 0.7059 0.4800 0.8348 0.038 Uiso 1 1 calc R . .
C7 C 0.5758(6) 0.7865(12) 0.6887(11) 0.037(3) Uani 1 1 d U . .
H7A H 0.5954 0.8457 0.7055 0.044 Uiso 1 1 calc R . .
C8 C 0.5455(7) 0.8001(13) 0.6056(12) 0.042(4) Uani 1 1 d U . .
H8A H 0.5278 0.7385 0.5910 0.051 Uiso 1 1 calc R . .
C9 C 0.4973(9) 0.8723(13) 0.6167(13) 0.063(4) Uani 1 1 d U . .
H9A H 0.5152 0.9340 0.6307 0.075 Uiso 1 1 calc R . .
C10 C 0.4579(7) 0.8451(11) 0.6907(12) 0.039(3) Uani 1 1 d U . .
H10A H 0.4291 0.8950 0.7005 0.047 Uiso 1 1 calc R . .
C11 C 0.5356(6) 0.7525(12) 0.7570(10) 0.035(3) Uani 1 1 d U . .
H11A H 0.5173 0.6925 0.7392 0.041 Uiso 1 1 calc R . .
C12 C 0.5594(8) 0.7395(15) 0.8375(11) 0.050(4) Uani 1 1 d U . .
H12A H 0.5886 0.6900 0.8342 0.060 Uiso 1 1 calc R . .
H12B H 0.5295 0.7164 0.8746 0.060 Uiso 1 1 calc R . .
C13 C 0.3716(5) 0.7568(9) 0.6759(8) 0.017(2) Uani 1 1 d U . .
H13A H 0.3568 0.8224 0.6819 0.021 Uiso 1 1 calc R . .
C14 C 0.3505(6) 0.7162(11) 0.5943(8) 0.027(3) Uani 1 1 d U . .
H14A H 0.3728 0.6587 0.5802 0.033 Uiso 1 1 calc R . .
C15 C 0.2892(7) 0.6908(12) 0.6019(10) 0.031(3) Uani 1 1 d U . .
H15A H 0.2676 0.7505 0.6099 0.037 Uiso 1 1 calc R . .
C16 C 0.2810(5) 0.6287(10) 0.6805(8) 0.025(3) Uani 1 1 d U . .
H16 H 0.2405 0.6100 0.6847 0.030 Uiso 1 1 calc R . .
C17 C 0.3547(5) 0.7006(9) 0.7504(7) 0.019(2) Uani 1 1 d U . .
H17 H 0.3770 0.6409 0.7510 0.022 Uiso 1 1 calc R . .
C18 C 0.3640(7) 0.7526(12) 0.8341(8) 0.035(3) Uani 1 1 d U . .
H18A H 0.3483 0.7133 0.8787 0.042 Uiso 1 1 calc R . .
H18B H 0.4049 0.7588 0.8439 0.042 Uiso 1 1 calc R . .
K1 K 0.5000 0.5000 0.4538(2) 0.0405(10) Uani 1 2 d SDU . .
O1A O 0.4995(19) 0.5257(16) 0.3072(7) 0.052(2) Uani 0.50 1 d PDU . .
O1B O 0.4273(5) 0.3855(9) 0.4517(7) 0.052(2) Uani 1 1 d DU . .
O1C O 0.4019(4) 0.5290(9) 0.4582(6) 0.052(2) Uani 1 1 d DU . .
O1D O 0.4964(18) 0.5195(19) 0.6023(7) 0.052(2) Uani 0.50 1 d PDU . .
Au1 Au 0.5000 0.5000 -0.04516(5) 0.0303(2) Uani 1 2 d SDU . .
Br1 Br 0.48652(19) 0.5179(3) 0.1006(2) 0.0569(15) Uani 0.50 1 d PDU . .
Br2 Br 0.51656(18) 0.4916(6) -0.1935(2) 0.0622(14) Uani 0.50 1 d PDU . .
Br3 Br 0.5985(2) 0.4665(5) -0.0218(4) 0.0560(14) Uani 0.50 1 d PDU . .
Br4 Br 0.5974(2) 0.4690(4) -0.0653(4) 0.0588(15) Uani 0.50 1 d PDU . .
O1S O 0.5705(4) 0.9793(5) 0.4475(6) 0.030(2) Uani 1 1 d . . .

loop_
_atom_site_aniso_label
_atom_site_aniso_U_11
_atom_site_aniso_U_22
_atom_site_aniso_U_33
_atom_site_aniso_U_23
_atom_site_aniso_U_13
_atom_site_aniso_U_12
O16 0.026(5) 0.018(5) 0.098(10) 0.012(6) -0.035(5) -0.006(4)
O17 0.031(5) 0.026(4) 0.020(5) -0.001(4) 0.001(4) -0.013(4)
O18 0.021(5) 0.023(4) 0.053(6) -0.004(4) 0.013(4) -0.001(4)
O19 0.054(6) 0.022(5) 0.048(6) 0.015(4) -0.028(5) -0.007(4)
O20 0.024(4) 0.025(5) 0.033(4) -0.001(4) 0.010(3) -0.002(3)
O21 0.038(6) 0.075(9) 0.142(10) 0.077(8) 0.039(6) 0.012(6)
O22 0.033(6) 0.055(8) 0.092(9) 0.055(7) 0.014(7) 0.001(6)
O23 0.030(5) 0.047(6) 0.020(5) 0.004(4) 0.007(4) 0.006(5)
O24 0.069(8) 0.043(6) 0.021(5) 0.007(4) -0.008(5) -0.030(6)
O25 0.076(9) 0.037(6) 0.033(6) -0.008(5) 0.002(6) -0.008(6)
O26 0.033(7) 0.160(19) 0.233(18) -0.147(17) 0.044(9) -0.039(10)
O27 0.076(8) 0.107(9) 0.122(8) 0.001(8) -0.007(7) -0.003(7)
O28 0.066(7) 0.034(6) 0.017(5) -0.002(4) -0.002(5) -0.004(5)
O29 0.045(6) 0.064(8) 0.036(6) 0.036(6) -0.003(5) -0.016(6)
O30 0.056(12) 0.27(3) 0.159(18) 0.16(2) 0.036(11) 0.064(14)
C19 0.029(7) 0.019(6) 0.082(8) 0.012(6) -0.019(6) -0.006(5)
C20 0.025(6) 0.032(7) 0.046(7) 0.015(6) -0.004(5) -0.004(6)
C21 0.019(6) 0.035(6) 0.034(6) 0.024(5) -0.012(5) -0.009(5)
C22 0.014(6) 0.026(5) 0.022(5) 0.004(5) 0.000(5) 0.001(5)
C23 0.049(8) 0.019(5) 0.033(6) 0.008(5) -0.015(5) -0.001(5)
C24 0.066(9) 0.034(8) 0.020(6) 0.002(6) -0.018(6) -0.003(6)
C25 0.026(6) 0.035(6) 0.029(6) -0.001(5) -0.005(6) -0.007(5)
C26 0.036(7) 0.024(7) 0.027(5) 0.009(4) -0.005(5) -0.015(4)
C27 0.028(6) 0.035(7) 0.026(6) -0.011(5) -0.003(5) -0.019(5)
C28 0.023(6) 0.030(7) 0.034(6) -0.003(5) 0.008(6) 0.003(5)
C29 0.025(6) 0.018(6) 0.035(6) -0.001(4) -0.004(5) -0.006(4)
C30 0.032(7) 0.037(8) 0.029(6) -0.003(5) -0.004(6) 0.003(6)
C31 0.042(8) 0.020(6) 0.134(11) 0.012(8) 0.031(7) -0.008(6)
C32 0.044(9) 0.034(8) 0.243(16) -0.045(13) 0.037(9) -0.008(9)
C33 0.039(8) 0.081(14) 0.190(13) -0.075(14) 0.016(8) -0.010(10)
C34 0.054(9) 0.020(7) 0.139(10) 0.021(9) 0.038(7) 0.001(7)
C35 0.041(7) 0.064(11) 0.098(9) 0.054(8) 0.029(7) 0.022(7)
C36 0.062(11) 0.19(2) 0.086(10) 0.074(12) 0.038(8) 0.037(13)
O1 0.018(5) 0.026(4) 0.042(6) 0.004(4) 0.008(4) 0.004(4)
O2 0.013(4) 0.026(5) 0.039(6) 0.016(4) -0.002(3) -0.005(3)
O3 0.029(4) 0.032(5) 0.025(5) -0.005(4) 0.002(4) 0.012(4)
O4 0.030(5) 0.035(5) 0.030(5) -0.003(4) 0.001(4) 0.009(4)
O5 0.030(6) 0.051(6) 0.058(6) -0.027(5) 0.002(5) 0.015(5)
O6 0.029(5) 0.034(6) 0.022(5) -0.003(4) -0.001(4) -0.004(4)
O7 0.037(5) 0.041(6) 0.032(5) -0.001(4) 0.017(5) 0.005(4)
O8 0.028(5) 0.038(5) 0.024(5) 0.011(4) -0.002(4) -0.001(4)
O9 0.045(7) 0.098(11) 0.068(8) 0.050(9) 0.018(7) 0.028(7)
O10 0.058(8) 0.110(13) 0.102(10) 0.082(11) 0.018(8) 0.047(9)
O11 0.048(6) 0.055(7) 0.023(5) 0.009(5) -0.002(5) 0.010(5)
O12 0.046(6) 0.048(6) 0.025(5) -0.010(5) -0.011(5) 0.011(5)
O13 0.035(5) 0.052(7) 0.023(5) -0.005(5) -0.011(4) 0.003(5)
O14 0.024(6) 0.153(17) 0.111(13) -0.089(13) -0.004(8) 0.000(9)
O15 0.047(7) 0.050(6) 0.032(6) -0.018(5) 0.013(5) -0.010(5)
C1 0.008(5) 0.047(6) 0.013(5) 0.005(5) -0.002(5) 0.002(5)
C2 0.019(6) 0.039(6) 0.016(5) 0.004(5) 0.001(5) -0.002(5)
C3 0.022(6) 0.030(6) 0.029(6) 0.001(5) 0.007(5) -0.003(6)
C4 0.018(5) 0.031(6) 0.033(6) 0.004(5) 0.005(5) -0.001(5)
C5 0.027(6) 0.035(6) 0.019(6) 0.006(5) 0.005(5) -0.001(6)
C6 0.039(7) 0.041(7) 0.015(6) -0.009(5) -0.009(6) -0.001(7)
C7 0.020(6) 0.036(8) 0.054(7) 0.002(7) 0.004(5) -0.003(5)
C8 0.025(7) 0.041(8) 0.061(8) 0.031(7) 0.008(5) 0.013(6)
C9 0.033(7) 0.055(9) 0.099(9) 0.047(9) 0.013(7) 0.022(7)
C10 0.028(6) 0.027(7) 0.064(8) -0.003(7) 0.003(5) 0.013(5)
C11 0.029(7) 0.041(8) 0.033(6) -0.003(6) -0.002(5) 0.012(6)
C12 0.044(9) 0.075(11) 0.031(7) -0.013(7) -0.003(6) 0.018(7)
C13 0.024(5) 0.014(5) 0.014(4) 0.000(4) -0.003(4) 0.017(4)
C14 0.032(6) 0.032(7) 0.018(5) -0.004(5) -0.002(5) 0.012(5)
C15 0.040(7) 0.033(8) 0.020(6) -0.001(5) -0.009(6) 0.006(6)
C16 0.012(5) 0.041(8) 0.021(6) -0.007(5) -0.004(5) 0.008(5)
C17 0.024(5) 0.020(6) 0.012(5) 0.003(4) -0.005(4) 0.004(5)
C18 0.048(9) 0.049(8) 0.009(5) -0.002(6) -0.002(6) -0.011(6)
K1 0.0134(15) 0.099(3) 0.0088(15) 0.000 0.000 -0.004(2)
O1A 0.050(4) 0.094(6) 0.011(2) -0.019(3) 0.009(3) -0.001(4)
O1B 0.050(4) 0.094(6) 0.011(2) -0.019(3) 0.009(3) -0.001(4)
O1C 0.050(4) 0.094(6) 0.011(2) -0.019(3) 0.009(3) -0.001(4)
O1D 0.050(4) 0.094(6) 0.011(2) -0.019(3) 0.009(3) -0.001(4)
Au1 0.0296(4) 0.0254(4) 0.0360(4) 0.000 0.000 0.0025(4)
Br1 0.075(4) 0.057(4) 0.0393(16) 0.0058(17) 0.0008(16) -0.002(2)
Br2 0.076(4) 0.056(3) 0.0544(18) -0.007(3) 0.0100(16) -0.007(4)
Br3 0.034(2) 0.066(3) 0.068(3) 0.014(3) -0.005(3) -0.0033(19)
Br4 0.036(2) 0.058(3) 0.082(4) 0.015(3) 0.015(3) 0.0147(18)
O1S 0.061(6) 0.014(5) 0.017(4) 0.008(3) 0.009(4) -0.006(4)

loop_
_atom_type_symbol
_atom_type_description
_atom_type_scat_dispersion_real
_atom_type_scat_dispersion_imag
_atom_type_scat_source
C C 0.0181 0.0091 'International Tables Vol C Tables 4.2.6.8 and 6.1.1.4'
H H 0.0000 0.0000 'International Tables Vol C Tables 4.2.6.8 and 6.1.1.4'
Au Au -4.4197 7.2980 'International Tables Vol C Tables 4.2.6.8 and 6.1.1.4'
Br Br -0.6763 1.2805 'International Tables Vol C Tables 4.2.6.8 and 6.1.1.4'
K K 0.3868 1.0657 'International Tables Vol C Tables 4.2.6.8 and 6.1.1.4'
O O 0.0492 0.0322 'International Tables Vol C Tables 4.2.6.8 and 6.1.1.4'

loop_
_geom_angle_atom_site_label_1
_geom_angle_atom_site_label_2
_geom_angle_atom_site_label_3
_geom_angle
_geom_angle_site_symmetry_1
_geom_angle_site_symmetry_3
C19 O16 C34 122.7(12) . 2_665
C22 O17 C25 118.6(11) . .
C31 O18 C28 119.2(12) . .
C23 O19 C19 111.9(13) . .
C29 O20 C25 117.9(11) . .
C31 O21 C35 120.4(15) . .
C20 O22 H22 109.5 . .
C21 O23 H23 109.5 . .
C26 O24 H24 109.5 . .
C27 O25 H25 109.5 . .
C32 O26 H26 109.5 . .
C33 O27 H27 109.5 . .
C24 O28 H28 109.5 . .
C30 O29 H29 109.5 . .
C36 O30 H30 109.5 . .
O16 C19 O19 114.1(13) . .
O16 C19 C20 107.1(15) . .
O19 C19 C20 109.4(12) . .
O16 C19 H19 108.7 . .
O19 C19 H19 108.7 . .
C20 C19 H19 108.7 . .
O22 C20 C21 111.1(15) . .
O22 C20 C19 110.7(13) . .
C21 C20 C19 109.6(12) . .
O22 C20 H20 108.5 . .
C21 C20 H20 108.5 . .
C19 C20 H20 108.5 . .
O23 C21 C20 110.4(11) . .
O23 C21 C22 110.0(11) . .
C20 C21 C22 108.9(14) . .
O23 C21 H21 109.2 . .
C20 C21 H21 109.2 . .
C22 C21 H21 109.2 . .
O17 C22 C21 106.7(11) . .
O17 C22 C23 107.6(10) . .
C21 C22 C23 110.2(11) . .
O17 C22 H22A 110.7 . .
C21 C22 H22A 110.7 . .
C23 C22 H22A 110.7 . .
O19 C23 C24 104.6(13) . .
O19 C23 C22 112.5(12) . .
C24 C23 C22 110.9(13) . .
O19 C23 H23A 109.6 . .
C24 C23 H23A 109.6 . .
C22 C23 H23A 109.6 . .
O28 C24 C23 113.1(12) . .
O28 C24 H24A 109.0 . .
C23 C24 H24A 109.0 . .
O28 C24 H24B 109.0 . .
C23 C24 H24B 109.0 . .
H24A C24 H24B 107.8 . .
O20 C25 O17 111.6(11) . .
O20 C25 C26 108.7(11) . .
O17 C25 C26 103.6(11) . .
O20 C25 H25A 110.9 . .
O17 C25 H25A 110.9 . .
C26 C25 H25A 110.9 . .
C27 C26 O24 113.2(13) . .
C27 C26 C25 110.7(12) . .
O24 C26 C25 109.6(11) . .
C27 C26 H26A 107.7 . .
O24 C26 H26A 107.7 . .
C25 C26 H26A 107.7 . .
O25 C27 C26 112.5(13) . .
O25 C27 C28 109.4(12) . .
C26 C27 C28 109.0(12) . .
O25 C27 H27A 108.6 . .
C26 C27 H27A 108.6 . .
C28 C27 H27A 108.6 . .
O18 C28 C27 105.9(12) . .
O18 C28 C29 108.6(12) . .
C27 C28 C29 112.1(12) . .
O18 C28 H28A 110.0 . .
C27 C28 H28A 110.0 . .
C29 C28 H28A 110.0 . .
O20 C29 C30 109.1(12) . .
O20 C29 C28 107.3(11) . .
C30 C29 C28 113.8(12) . .
O20 C29 H29A 108.9 . .
C30 C29 H29A 108.8 . .
C28 C29 H29A 108.9 . .
C29 C30 O29 109.8(12) . .
C29 C30 H30A 109.7 . .
O29 C30 H30A 109.7 . .
C29 C30 H30B 109.7 . .
O29 C30 H30B 109.7 . .
H30A C30 H30B 108.2 . .
C32 C31 O18 121(2) . .
C32 C31 O21 102(2) . .
O18 C31 O21 104.7(17) . .
C32 C31 H31 109.5 . .
O18 C31 H31 109.5 . .
O21 C31 H31 109.5 . .
C31 C32 O26 104(2) . .
C31 C32 C33 113(2) . .
O26 C32 C33 106(3) . .
C31 C32 H32 111.0 . .
O26 C32 H32 111.0 . .
C33 C32 H32 111.0 . .
C34 C33 O27 129(2) . .
C34 C33 C32 106(3) . .
O27 C33 C32 114(2) . .
C34 C33 H33 101.4 . .
O27 C33 H33 101.4 . .
C32 C33 H33 101.4 . .
O16 C34 C33 107(2) 2_665 .
O16 C34 C35 104.7(17) 2_665 .
C33 C34 C35 117.5(18) . .
O16 C34 H34 109.0 2_665 .
C33 C34 H34 109.0 . .
C35 C34 H34 109.0 . .
C36 C35 O21 116.9(19) . .
C36 C35 C34 117(2) . .
O21 C35 C34 97.8(19) . .
C36 C35 H35 108.0 . .
O21 C35 H35 108.0 . .
C34 C35 H35 108.0 . .
C35 C36 O30 125(4) . .
C35 C36 H36A 106.1 . .
O30 C36 H36A 106.1 . .
C35 C36 H36B 106.1 . .
O30 C36 H36B 106.1 . .
H36A C36 H36B 106.3 . .
C16 O1 C1 119.8(10) 2_665 .
C7 O2 C4 116.4(11) . .
C10 O3 C13 116.1(10) . .
C4 O4 C5 114.4(12) . .
C10 O5 C11 115.5(11) . .
C16 O6 C17 111.8(10) . .
C2 O7 H7 109.5 . .
C3 O8 H8 109.5 . .
C8 O9 H9 109.5 . .
C9 O10 H10 109.5 . .
C14 O11 H11 109.5 . .
C15 O12 H12 109.5 . .
C6 O13 H13 109.5 . .
C12 O14 H14 109.5 . .
C18 O15 H15 109.5 . .
O1 C1 C5 109.2(11) . .
O1 C1 C2 105.3(11) . .
C5 C1 C2 109.9(12) . .
O1 C1 H1 110.8 . .
C5 C1 H1 110.8 . .
C2 C1 H1 110.8 . .
O7 C2 C3 110.7(11) . .
O7 C2 C1 107.3(11) . .
C3 C2 C1 110.7(12) . .
O7 C2 H2 109.4 . .
C3 C2 H2 109.4 . .
C1 C2 H2 109.4 . .
O8 C3 C2 109.6(13) . .
O8 C3 C4 105.9(12) . .
C2 C3 C4 110.4(12) . .
O8 C3 H3 110.3 . .
C2 C3 H3 110.3 . .
C4 C3 H3 110.3 . .
O4 C4 O2 107.9(11) . .
O4 C4 C3 106.9(11) . .
O2 C4 C3 107.4(12) . .
O4 C4 H4 111.5 . .
O2 C4 H4 111.5 . .
C3 C4 H4 111.5 . .
O4 C5 C1 113.0(11) . .
O4 C5 C6 106.0(12) . .
C1 C5 C6 111.4(12) . .
O4 C5 H5 108.8 . .
C1 C5 H5 108.8 . .
C6 C5 H5 108.8 . .
O13 C6 C5 111.2(12) . .
O13 C6 H6A 109.4 . .
C5 C6 H6A 109.4 . .
O13 C6 H6B 109.4 . .
C5 C6 H6B 109.4 . .
H6A C6 H6B 108.0 . .
O2 C7 C11 107.3(13) . .
O2 C7 C8 104.8(14) . .
C11 C7 C8 112.5(12) . .
O2 C7 H7A 110.7 . .
C11 C7 H7A 110.7 . .
C8 C7 H7A 110.7 . .
O9 C8 C7 115.7(14) . .
O9 C8 C9 110.3(13) . .
C7 C8 C9 109.0(16) . .
O9 C8 H8A 107.2 . .
C7 C8 H8A 107.2 . .
C9 C8 H8A 107.2 . .
O10 C9 C8 114.5(18) . .
O10 C9 C10 109.6(17) . .
C8 C9 C10 111.5(12) . .
O10 C9 H9A 107.0 . .
C8 C9 H9A 107.0 . .
C10 C9 H9A 107.0 . .
O3 C10 O5 108.7(12) . .
O3 C10 C9 105.1(15) . .
O5 C10 C9 110.4(14) . .
O3 C10 H10A 110.8 . .
O5 C10 H10A 110.8 . .
C9 C10 H10A 110.8 . .
C12 C11 O5 107.2(13) . .
C12 C11 C7 117.0(15) . .
O5 C11 C7 105.3(13) . .
C12 C11 H11A 109.0 . .
O5 C11 H11A 109.0 . .
C7 C11 H11A 109.0 . .
C11 C12 O14 115.0(19) . .
C11 C12 H12A 108.5 . .
O14 C12 H12A 108.5 . .
C11 C12 H12B 108.5 . .
O14 C12 H12B 108.5 . .
H12A C12 H12B 107.5 . .
O3 C13 C17 111.1(10) . .
O3 C13 C14 105.0(10) . .
C17 C13 C14 114.4(11) . .
O3 C13 H13A 108.7 . .
C17 C13 H13A 108.7 . .
C14 C13 H13A 108.7 . .
O11 C14 C15 111.8(12) . .
O11 C14 C13 106.6(12) . .
C15 C14 C13 109.5(11) . .
O11 C14 H14A 109.6 . .
C15 C14 H14A 109.6 . .
C13 C14 H14A 109.6 . .
O12 C15 C14 113.2(13) . .
O12 C15 C16 111.2(13) . .
C14 C15 C16 108.8(12) . .
O12 C15 H15A 107.8 . .
C14 C15 H15A 107.8 . .
C16 C15 H15A 107.8 . .
O6 C16 O1 113.9(11) . 2_665
O6 C16 C15 111.4(12) . .
O1 C16 C15 104.3(11) 2_665 .
O6 C16 H16 109.0 . .
O1 C16 H16 109.0 2_665 .
C15 C16 H16 109.0 . .
O6 C17 C13 112.4(10) . .
O6 C17 C18 104.4(11) . .
C13 C17 C18 114.5(11) . .
O6 C17 H17 108.4 . .
C13 C17 H17 108.4 . .
C18 C17 H17 108.4 . .
O15 C18 C17 114.1(12) . .
O15 C18 H18A 108.7 . .
C17 C18 H18A 108.7 . .
O15 C18 H18B 108.7 . .
C17 C18 H18B 108.7 . .
H18A C18 H18B 107.6 . .
O1C K1 O1C 176.5(5) 2_665 .
O1C K1 O1B 126.7(5) 2_665 .
O1C K1 O1B 53.3(4) . .
O1C K1 O1B 53.3(4) 2_665 2_665
O1C K1 O1B 126.7(5) . 2_665
O1B K1 O1B 178.4(6) . 2_665
O1C K1 O1A 89.9(11) 2_665 2_665
O1C K1 O1A 93.5(11) . 2_665
O1B K1 O1A 83.4(9) . 2_665
O1B K1 O1A 94.9(9) 2_665 2_665
O1C K1 O1A 93.5(11) 2_665 .
O1C K1 O1A 89.9(11) . .
O1B K1 O1A 94.9(9) . .
O1B K1 O1A 83.5(9) 2_665 .
O1A K1 O1A 17.4(11) 2_665 .
O1C K1 O1D 91.4(10) 2_665 .
O1C K1 O1D 85.2(10) . .
O1B K1 O1D 93.8(10) . .
O1B K1 O1D 87.8(10) 2_665 .
O1A K1 O1D 177.2(13) 2_665 .
O1A K1 O1D 164.6(8) . .
O1C K1 O1D 85.2(10) 2_665 2_665
O1C K1 O1D 91.4(10) . 2_665
O1B K1 O1D 87.8(10) . 2_665
O1B K1 O1D 93.8(10) 2_665 2_665
O1A K1 O1D 164.6(8) 2_665 2_665
O1A K1 O1D 177.2(13) . 2_665
O1D K1 O1D 13.6(12) . 2_665
O1A O1A K1 81.3(5) 2_665 .
O1D O1D K1 83.2(6) 2_665 .
Br4 Au1 Br4 164.1(4) . 2_665
Br4 Au1 Br1 89.3(2) . 2_665
Br4 Au1 Br1 106.6(2) 2_665 2_665
Br4 Au1 Br1 106.6(2) . .
Br4 Au1 Br1 89.3(2) 2_665 .
Br1 Au1 Br1 19.5(2) 2_665 .
Br4 Au1 Br3 178.7(3) . 2_665
Br4 Au1 Br3 17.04(14) 2_665 2_665
Br1 Au1 Br3 89.66(19) 2_665 2_665
Br1 Au1 Br3 72.28(19) . 2_665
Br4 Au1 Br3 17.03(14) . .
Br4 Au1 Br3 178.7(3) 2_665 .
Br1 Au1 Br3 72.28(19) 2_665 .
Br1 Au1 Br3 89.66(19) . .
Br3 Au1 Br3 161.9(3) 2_665 .
Br4 Au1 Br2 91.6(2) . 2_665
Br4 Au1 Br2 72.5(2) 2_665 2_665
Br1 Au1 Br2 176.4(2) 2_665 2_665
Br1 Au1 Br2 160.95(13) . 2_665
Br3 Au1 Br2 89.46(18) 2_665 2_665
Br3 Au1 Br2 108.66(18) . 2_665
Br4 Au1 Br2 72.5(2) . .
Br4 Au1 Br2 91.6(2) 2_665 .
Br1 Au1 Br2 160.95(13) 2_665 .
Br1 Au1 Br2 176.4(2) . .
Br3 Au1 Br2 108.66(18) 2_665 .
Br3 Au1 Br2 89.46(18) . .
Br2 Au1 Br2 19.3(2) 2_665 .
Br1 Br1 Au1 80.24(10) 2_665 .
Br2 Br2 Au1 80.35(10) 2_665 .

loop_
_geom_bond_atom_site_label_1
_geom_bond_atom_site_label_2
_geom_bond_distance
_geom_bond_site_symmetry_2
O16 C19 1.40(2) .
O16 C34 1.44(2) 2_665
O17 C22 1.433(17) .
O17 C25 1.434(17) .
O18 C31 1.37(2) .
O18 C28 1.452(17) .
O19 C23 1.398(18) .
O19 C19 1.43(2) .
O20 C29 1.382(17) .
O20 C25 1.401(18) .
O21 C31 1.47(3) .
O21 C35 1.54(3) .
O22 C20 1.44(2) .
O22 H22 0.8400 .
O23 C21 1.444(17) .
O23 H23 0.8400 .
O24 C26 1.447(17) .
O24 H24 0.8400 .
O25 C27 1.446(18) .
O25 H25 0.8400 .
O26 C32 1.43(5) .
O26 H26 0.8400 .
O27 C33 1.60(4) .
O27 H27 0.8400 .
O28 C24 1.43(2) .
O28 H28 0.8400 .
O29 C30 1.456(19) .
O29 H29 0.8400 .
O30 C36 1.41(4) .
O30 H30 0.8400 .
C19 C20 1.52(2) .
C19 H19 1.0000 .
C20 C21 1.50(2) .
C20 H20 1.0000 .
C21 C22 1.508(19) .
C21 H21 1.0000 .
C22 C23 1.56(2) .
C22 H22A 1.0000 .
C23 C24 1.53(2) .
C23 H23A 1.0000 .
C24 H24A 0.9900 .
C24 H24B 0.9900 .
C25 C26 1.55(2) .
C25 H25A 1.0000 .
C26 C27 1.45(2) .
C26 H26A 1.0000 .
C27 C28 1.51(2) .
C27 H27A 1.0000 .
C28 C29 1.61(2) .
C28 H28A 1.0000 .
C29 C30 1.45(2) .
C29 H29A 1.0000 .
C30 H30A 0.9900 .
C30 H30B 0.9900 .
C31 C32 1.32(3) .
C31 H31 1.0000 .
C32 C33 1.61(3) .
C32 H32 1.0000 .
C33 C34 1.47(4) .
C33 H33 1.0000 .
C34 O16 1.44(2) 2_665
C34 C35 1.62(3) .
C34 H34 1.0000 .
C35 C36 1.35(4) .
C35 H35 1.0000 .
C36 H36A 0.9900 .
C36 H36B 0.9900 .
O1 C16 1.395(17) 2_665
O1 C1 1.425(17) .
O2 C7 1.406(19) .
O2 C4 1.463(16) .
O3 C10 1.39(2) .
O3 C13 1.459(16) .
O4 C4 1.414(19) .
O4 C5 1.455(19) .
O5 C10 1.45(2) .
O5 C11 1.517(18) .
O6 C16 1.375(17) .
O6 C17 1.435(16) .
O7 C2 1.446(17) .
O7 H7 0.8400 .
O8 C3 1.452(19) .
O8 H8 0.8400 .
O9 C8 1.36(2) .
O9 H9 0.8400 .
O10 C9 1.34(3) .
O10 H10 0.8400 .
O11 C14 1.416(18) .
O11 H11 0.8400 .
O12 C15 1.428(19) .
O12 H12 0.8400 .
O13 C6 1.417(18) .
O13 H13 0.8400 .
O14 C12 1.44(3) .
O14 H14 0.8400 .
O15 C18 1.36(2) .
O15 H15 0.8400 .
C1 C5 1.52(2) .
C1 C2 1.525(18) .
C1 H1 1.0000 .
C2 C3 1.49(2) .
C2 H2 1.0000 .
C3 C4 1.53(2) .
C3 H3 1.0000 .
C4 H4 1.0000 .
C5 C6 1.556(19) .
C5 H5 1.0000 .
C6 H6A 0.9900 .
C6 H6B 0.9900 .
C7 C11 1.55(2) .
C7 C8 1.55(3) .
C7 H7A 1.0000 .
C8 C9 1.55(2) .
C8 H8A 1.0000 .
C9 C10 1.58(3) .
C9 H9A 1.0000 .
C10 H10A 1.0000 .
C11 C12 1.44(2) .
C11 H11A 1.0000 .
C12 H12A 0.9900 .
C12 H12B 0.9900 .
C13 C17 1.509(17) .
C13 C14 1.534(18) .
C13 H13A 1.0000 .
C14 C15 1.51(2) .
C14 H14A 1.0000 .
C15 C16 1.57(2) .
C15 H15A 1.0000 .
C16 O1 1.395(17) 2_665
C16 H16 1.0000 .
C17 C18 1.569(18) .
C17 H17 1.0000 .
C18 H18A 0.9900 .
C18 H18B 0.9900 .
K1 O1C 2.371(10) 2_665
K1 O1C 2.371(10) .
K1 O1B 2.374(11) .
K1 O1B 2.374(11) 2_665
K1 O1A 2.420(12) 2_665
K1 O1A 2.420(12) .
K1 O1D 2.441(11) .
K1 O1D 2.442(11) 2_665
O1A O1A 0.73(4) 2_665
O1D O1D 0.58(5) 2_665
Au1 Br4 2.380(5) .
Au1 Br4 2.380(5) 2_665
Au1 Br1 2.414(4) 2_665
Au1 Br1 2.414(4) .
Au1 Br3 2.419(5) 2_665
Au1 Br3 2.419(5) .
Au1 Br2 2.455(4) 2_665
Au1 Br2 2.455(4) .
Br1 Br1 0.818(9) 2_665
Br2 Br2 0.823(9) 2_665

loop_
_geom_torsion_atom_site_label_1
_geom_torsion_atom_site_label_2
_geom_torsion_atom_site_label_3
_geom_torsion_atom_site_label_4
_geom_torsion
_geom_torsion_site_symmetry_1
_geom_torsion_site_symmetry_2
_geom_torsion_site_symmetry_3
_geom_torsion_site_symmetry_4
C34 O16 C19 O19 109(2) 2_665 . . .
C34 O16 C19 C20 -129.5(19) 2_665 . . .
C23 O19 C19 O16 57.8(17) . . . .
C23 O19 C19 C20 -62.2(15) . . . .
O16 C19 C20 O22 61.1(16) . . . .
O19 C19 C20 O22 -174.7(12) . . . .
O16 C19 C20 C21 -61.7(16) . . . .
O19 C19 C20 C21 62.5(17) . . . .
O22 C20 C21 O23 58.5(16) . . . .
C19 C20 C21 O23 -178.9(13) . . . .
O22 C20 C21 C22 179.3(11) . . . .
C19 C20 C21 C22 -58.1(16) . . . .
C25 O17 C22 C21 131.2(11) . . . .
C25 O17 C22 C23 -110.5(13) . . . .
O23 C21 C22 O17 -70.2(14) . . . .
C20 C21 C22 O17 168.7(11) . . . .
O23 C21 C22 C23 173.3(11) . . . .
C20 C21 C22 C23 52.2(15) . . . .
C19 O19 C23 C24 177.9(12) . . . .
C19 O19 C23 C22 57.5(17) . . . .
O17 C22 C23 O19 -168.5(13) . . . .
C21 C22 C23 O19 -52.5(17) . . . .
O17 C22 C23 C24 74.8(14) . . . .
C21 C22 C23 C24 -169.2(12) . . . .
O19 C23 C24 O28 -61.6(16) . . . .
C22 C23 C24 O28 59.8(16) . . . .
C29 O20 C25 O17 52.5(16) . . . .
C29 O20 C25 C26 -61.1(15) . . . .
C22 O17 C25 O20 119.2(13) . . . .
C22 O17 C25 C26 -124.0(12) . . . .
O20 C25 C26 C27 59.1(15) . . . .
O17 C25 C26 C27 -59.6(14) . . . .
O20 C25 C26 O24 -175.3(11) . . . .
O17 C25 C26 O24 65.9(15) . . . .
O24 C26 C27 O25 57.8(15) . . . .
C25 C26 C27 O25 -178.7(11) . . . .
O24 C26 C27 C28 179.3(11) . . . .
C25 C26 C27 C28 -57.2(15) . . . .
C31 O18 C28 C27 135.4(18) . . . .
C31 O18 C28 C29 -104.0(19) . . . .
O25 C27 C28 O18 -64.9(15) . . . .
C26 C27 C28 O18 171.7(11) . . . .
O25 C27 C28 C29 176.8(12) . . . .
C26 C27 C28 C29 53.4(15) . . . .
C25 O20 C29 C30 179.6(11) . . . .
C25 O20 C29 C28 55.9(14) . . . .
O18 C28 C29 O20 -166.8(11) . . . .
C27 C28 C29 O20 -50.2(15) . . . .
O18 C28 C29 C30 72.4(15) . . . .
C27 C28 C29 C30 -170.9(12) . . . .
O20 C29 C30 O29 -63.0(15) . . . .
C28 C29 C30 O29 56.8(17) . . . .
C28 O18 C31 C32 -134(2) . . . .
C28 O18 C31 O21 111.9(15) . . . .
C35 O21 C31 C32 -72(2) . . . .
C35 O21 C31 O18 55(2) . . . .
O18 C31 C32 O26 65(3) . . . .
O21 C31 C32 O26 -179.1(17) . . . .
O18 C31 C32 C33 -49(4) . . . .
O21 C31 C32 C33 66(3) . . . .
C31 C32 C33 C34 -62(4) . . . .
O26 C32 C33 C34 -176.0(19) . . . .
C31 C32 C33 O27 151(3) . . . .
O26 C32 C33 O27 37(3) . . . .
O27 C33 C34 O16 -51(3) . . . 2_665
C32 C33 C34 O16 169.1(15) . . . 2_665
O27 C33 C34 C35 -169(2) . . . .
C32 C33 C34 C35 52(2) . . . .
C31 O21 C35 C36 -176(2) . . . .
C31 O21 C35 C34 58(2) . . . .
O16 C34 C35 C36 66(3) 2_665 . . .
C33 C34 C35 C36 -175(2) . . . .
O16 C34 C35 O21 -167.8(15) 2_665 . . .
C33 C34 C35 O21 -49(2) . . . .
O21 C35 C36 O30 -52(3) . . . .
C34 C35 C36 O30 64(3) . . . .
C16 O1 C1 C5 -108.5(13) 2_665 . . .
C16 O1 C1 C2 133.5(12) 2_665 . . .
O1 C1 C2 O7 -71.2(12) . . . .
C5 C1 C2 O7 171.4(11) . . . .
O1 C1 C2 C3 167.9(11) . . . .
C5 C1 C2 C3 50.5(15) . . . .
O7 C2 C3 O8 66.1(14) . . . .
C1 C2 C3 O8 -175.0(10) . . . .
O7 C2 C3 C4 -177.6(11) . . . .
C1 C2 C3 C4 -58.7(15) . . . .
C5 O4 C4 O2 54.6(15) . . . .
C5 O4 C4 C3 -60.7(14) . . . .
C7 O2 C4 O4 111.9(13) . . . .
C7 O2 C4 C3 -133.2(13) . . . .
O8 C3 C4 O4 -179.2(11) . . . .
C2 C3 C4 O4 62.2(15) . . . .
O8 C3 C4 O2 65.2(14) . . . .
C2 C3 C4 O2 -53.3(15) . . . .
C4 O4 C5 C1 55.8(15) . . . .
C4 O4 C5 C6 178.2(11) . . . .
O1 C1 C5 O4 -162.8(11) . . . .
C2 C1 C5 O4 -47.8(15) . . . .
O1 C1 C5 C6 77.9(13) . . . .
C2 C1 C5 C6 -167.0(12) . . . .
O4 C5 C6 O13 -62.7(15) . . . .
C1 C5 C6 O13 60.6(16) . . . .
C4 O2 C7 C11 -122.2(13) . . . .
C4 O2 C7 C8 118.0(13) . . . .
O2 C7 C8 O9 -60.5(19) . . . .
C11 C7 C8 O9 -176.8(15) . . . .
O2 C7 C8 C9 174.6(13) . . . .
C11 C7 C8 C9 58.3(19) . . . .
O9 C8 C9 O10 55(2) . . . .
C7 C8 C9 O10 -176.8(16) . . . .
O9 C8 C9 C10 -179.7(18) . . . .
C7 C8 C9 C10 -52(2) . . . .
C13 O3 C10 O5 111.9(12) . . . .
C13 O3 C10 C9 -129.9(12) . . . .
C11 O5 C10 O3 56.7(17) . . . .
C11 O5 C10 C9 -58.1(17) . . . .
O10 C9 C10 O3 62.5(18) . . . .
C8 C9 C10 O3 -65(2) . . . .
O10 C9 C10 O5 179.5(15) . . . .
C8 C9 C10 O5 52(2) . . . .
C10 O5 C11 C12 -173.7(15) . . . .
C10 O5 C11 C7 61.0(17) . . . .
O2 C7 C11 C12 66.5(19) . . . .
C8 C7 C11 C12 -178.7(16) . . . .
O2 C7 C11 O5 -174.6(12) . . . .
C8 C7 C11 O5 -59.9(17) . . . .
O5 C11 C12 O14 -58.3(19) . . . .
C7 C11 C12 O14 60(2) . . . .
C10 O3 C13 C17 -103.4(14) . . . .
C10 O3 C13 C14 132.5(13) . . . .
O3 C13 C14 O11 -70.0(12) . . . .
C17 C13 C14 O11 168.0(10) . . . .
O3 C13 C14 C15 168.8(11) . . . .
C17 C13 C14 C15 46.8(15) . . . .
O11 C14 C15 O12 67.1(16) . . . .
C13 C14 C15 O12 -174.9(11) . . . .
O11 C14 C15 C16 -168.7(12) . . . .
C13 C14 C15 C16 -50.7(15) . . . .
C17 O6 C16 O1 54.3(15) . . . 2_665
C17 O6 C16 C15 -63.3(14) . . . .
O12 C15 C16 O6 -173.2(11) . . . .
C14 C15 C16 O6 61.4(15) . . . .
O12 C15 C16 O1 63.6(15) . . . 2_665
C14 C15 C16 O1 -61.8(14) . . . 2_665
C16 O6 C17 C13 56.3(14) . . . .
C16 O6 C17 C18 -179.0(11) . . . .
O3 C13 C17 O6 -166.6(10) . . . .
C14 C13 C17 O6 -48.0(14) . . . .
O3 C13 C17 C18 74.5(14) . . . .
C14 C13 C17 C18 -166.9(12) . . . .
O6 C17 C18 O15 -70.6(15) . . . .
C13 C17 C18 O15 52.7(17) . . . .
O1C K1 O1A O1A 79(7) 2_665 . . 2_665
O1C K1 O1A O1A -102(7) . . . 2_665
O1B K1 O1A O1A -49(7) . . . 2_665
O1B K1 O1A O1A 131(7) 2_665 . . 2_665
O1D K1 O1A O1A -173(5) . . . 2_665
O1D K1 O1A O1A 140(23) 2_665 . . 2_665
O1C K1 O1D O1D -63(8) 2_665 . . 2_665
O1C K1 O1D O1D 117(8) . . . 2_665
O1B K1 O1D O1D 64(8) . . . 2_665
O1B K1 O1D O1D -116(8) 2_665 . . 2_665
O1A K1 O1D O1D 56(34) 2_665 . . 2_665
O1A K1 O1D O1D -171(7) . . . 2_665
Br4 Au1 Br1 Br1 -28.6(8) . . . 2_665
Br4 Au1 Br1 Br1 152.7(7) 2_665 . . 2_665
Br3 Au1 Br1 Br1 152.0(8) 2_665 . . 2_665
Br3 Au1 Br1 Br1 -26.5(7) . . . 2_665
Br2 Au1 Br1 Br1 169.1(7) 2_665 . . 2_665
Br2 Au1 Br1 Br1 -102(3) . . . 2_665
Br4 Au1 Br2 Br2 -173.7(12) . . . 2_665
Br4 Au1 Br2 Br2 6.0(11) 2_665 . . 2_665
Br1 Au1 Br2 Br2 169.0(8) 2_665 . . 2_665
Br1 Au1 Br2 Br2 -99(2) . . . 2_665
Br3 Au1 Br2 Br2 5.6(12) 2_665 . . 2_665
Br3 Au1 Br2 Br2 -174.7(11) . . . 2_665

loop_
_platon_squeeze_void_nr
_platon_squeeze_void_average_x
_platon_squeeze_void_average_y
_platon_squeeze_void_average_z
_platon_squeeze_void_volume
_platon_squeeze_void_count_electrons
_platon_squeeze_void_content
1 0.500 0.000 -0.035 257 79 ' '
2 0.358 0.014 0.557 23 11 ' '
3 0.642 -0.014 0.557 23 11 ' '
4 1.000 0.500 0.035 256 79 ' '
5 0.858 0.486 0.443 24 11 ' '
6 0.142 0.514 0.443 24 11 ' '
